data_2005740
loop_
_publ_author_name
'Cox, P. J.'
'Sohal, B.'
'Skellern, G. G.'
'Love, S. W.'
'Shankland, N.'

_publ_contact_author
; Philip J. Cox
School of Pharmacy
The Robert Gordon University
Schoolhill
Aberdeen, AB9 1FR
Scotland
;
_publ_section_title
;
 1,3-Diphenyl-4-imidazoline-2-thione
;
_journal_issue 12
_journal_name_full 'Acta Crystallographica Section C'
_journal_page_first 3152
_journal_page_last 3154
_journal_paper_doi 10.1107/S0108270196010931
_journal_volume 52
_journal_year 1996
_chemical_formula_sum 'C15 H12 N2 S'
_chemical_formula_weight 252.33
_chemical_melting_point 160
_chemical_name_systematic
;
1,3-diphenyl-4-imidazoline-2-thione
;
_space_group_IT_number 61
_symmetry_cell_setting orthorhombic
_symmetry_space_group_name_Hall '-P 2ac 2ab'
_symmetry_space_group_name_H-M 'P b c a'
_audit_creation_method SHELXL
_cell_angle_alpha 90.00
_cell_angle_beta 90.00
_cell_angle_gamma 90.00
_cell_formula_units_Z 8
_cell_length_a 12.454(7)
_cell_length_b 11.382(8)
_cell_length_c 17.841(7)
_cell_measurement_reflns_used 250
_cell_measurement_temperature 150(2)
_cell_measurement_theta_max 25.06
_cell_measurement_theta_min 2.28
_cell_volume 2529(2)
_computing_molecular_graphics 'ZORTEP (Zsolnai, 1996)'
_computing_structure_refinement 'SHELXL93 (Sheldrick, 1993)'
_computing_structure_solution
;
SIR92 (Altomare, Burla, Camalli, Cascarano, Giacovazzo,
Guagliardi & Polidori, 1994)
;
_diffrn_ambient_temperature 150(2)
_diffrn_measurement_device 'Delft Instruments FAST diffractometer'
_diffrn_measurement_method 'Area detector scans'
_diffrn_radiation_monochromator graphite
_diffrn_radiation_source 'fine-focus sealed tube'
_diffrn_radiation_type MoK\a
_diffrn_radiation_wavelength 0.71073
_diffrn_reflns_av_R_equivalents 0.1078
_diffrn_reflns_av_sigmaI/netI 0.1285
_diffrn_reflns_limit_h_max 12
_diffrn_reflns_limit_h_min -14
_diffrn_reflns_limit_k_max 13
_diffrn_reflns_limit_k_min -13
_diffrn_reflns_limit_l_max 18
_diffrn_reflns_limit_l_min -19
_diffrn_reflns_number 9628
_diffrn_reflns_theta_max 25.06
_diffrn_reflns_theta_min 2.28
_exptl_absorpt_coefficient_mu 0.238
_exptl_absorpt_correction_type none
_exptl_crystal_colour yellow
_exptl_crystal_density_diffrn 1.325
_exptl_crystal_density_meas ?
_exptl_crystal_description plate
_exptl_crystal_F_000 1056
_exptl_crystal_size_max 0.24
_exptl_crystal_size_mid 0.18
_exptl_crystal_size_min 0.16
_refine_diff_density_max '0.60 e \%A^-3^'
_refine_diff_density_min -0.22
_refine_ls_extinction_method none
_refine_ls_goodness_of_fit_all 0.820
_refine_ls_goodness_of_fit_obs 1.032
_refine_ls_matrix_type full
_refine_ls_number_parameters 164
_refine_ls_number_reflns 2007
_refine_ls_number_restraints 0
_refine_ls_restrained_S_all 0.848
_refine_ls_restrained_S_obs 1.032
_refine_ls_R_factor_all 0.0941
_refine_ls_R_factor_obs 0.0492
_refine_ls_shift/esd_max 0.060
_refine_ls_shift/esd_mean 0.009
_refine_ls_structure_factor_coef Fsqd
_refine_ls_weighting_details 'w = 1/[\s^2^(Fo^2^)+(0.0368P)^2^] where P=(Fo^2^+2Fc^2^)/3'
_refine_ls_weighting_scheme calc
_refine_ls_wR_factor_all 0.1075
_refine_ls_wR_factor_obs 0.0971
_reflns_number_observed 1166
_reflns_number_total 2008
_reflns_observed_criterion >2sigma(I)
_cod_data_source_file bm1103.cif
_cod_data_source_block syms
_cod_depositor_comments
;
The following automatic conversions were performed:
'_symmetry_cell_setting' value 'Orthorhombic' changed to 'orthorhombic'
according to '/home/saulius/struct/CIF-dictionaries/cif_core.dic'
dictionary named 'cif_core.dic' version 2.4.1 from 2010-06-29.

Automatic conversion script
Id: cif_fix_enum 1527 2010-12-29 10:47:43Z saulius 

The following automatic conversions were performed:

'_diffrn_ambient_temperature' value '150(2)K' was changed to '150(2)'
- the value should be numeric and without a unit
designator.

'_symmetry_cell_setting' value 'Orthorhombic' changed to
'orthorhombic' according to
/home/saulius/struct/CIF-dictionaries/cif_core.dic dictionary named
'cif_core.dic' version 2.4.1 from 2010-06-29.

'_geom_bond_publ_flag'
value 'Y' changed to 'y' according to
/home/saulius/struct/CIF-dictionaries/cif_core.dic dictionary named
'cif_core.dic' version 2.4.1 from 2010-06-29 (8
times).

'_geom_bond_publ_flag' value 'N' changed to 'n' according to
/home/saulius/struct/CIF-dictionaries/cif_core.dic dictionary named
'cif_core.dic' version 2.4.1 from 2010-06-29 (12
times).

'_geom_angle_publ_flag' value 'Y' changed to 'y' according
to /home/saulius/struct/CIF-dictionaries/cif_core.dic dictionary
named 'cif_core.dic' version 2.4.1 from 2010-06-29 (14
times).

'_geom_angle_publ_flag' value 'N' changed to 'n' according
to /home/saulius/struct/CIF-dictionaries/cif_core.dic dictionary
named 'cif_core.dic' version 2.4.1 from 2010-06-29 (13
times).

'_geom_torsion_publ_flag' value 'N' changed to 'n' according
to /home/saulius/struct/CIF-dictionaries/cif_core.dic dictionary
named 'cif_core.dic' version 2.4.1 from 2010-06-29 (29
times).

'_geom_torsion_publ_flag' value 'Y' changed to 'y' according
to /home/saulius/struct/CIF-dictionaries/cif_core.dic dictionary
named 'cif_core.dic' version 2.4.1 from 2010-06-29 (8 times).

Automatic conversion script
Id: cif_fix_values 1715 2011-07-08 13:25:40Z adriana 

The following automatic conversions were performed:

'_exptl_crystal_density_meas' value 'not measured' was changed to '?'
- the value is perceived as not measured.

Automatic conversion script
Id: cif_fix_values 3008 2015-01-20 13:52:24Z robertas 

The following automatic conversions were performed:

'_refine_ls_weighting_scheme' value 'calc w =
1/[\s^2^(Fo^2^)+(0.0368P)^2^] where P=(Fo^2^+2Fc^2^)/3' was changed
to 'calc'. New tag '_refine_ls_weighting_details' was created. The
value of the new tag was set to 'w = 1/[\s^2^(Fo^2^)+(0.0368P)^2^]
where P=(Fo^2^+2Fc^2^)/3'.

Automatic conversion script
Id: cif_fix_values 3143 2015-03-26 13:38:13Z robertas 
;
_cod_original_cell_volume 2529(3)
_cod_database_code 2005740

loop_
_symmetry_equiv_pos_as_xyz
'x, y, z'
'-x+1/2, -y, z+1/2'
'-x, y+1/2, -z+1/2'
'x+1/2, -y+1/2, -z'
'-x, -y, -z'
'x-1/2, y, -z-1/2'
'x, -y-1/2, z-1/2'
'-x-1/2, y-1/2, z'

loop_
_atom_site_aniso_label
_atom_site_aniso_U_11
_atom_site_aniso_U_22
_atom_site_aniso_U_33
_atom_site_aniso_U_12
_atom_site_aniso_U_13
_atom_site_aniso_U_23
S 0.0231(5) 0.0355(5) 0.0282(5) -0.0028(4) -0.0045(4) 0.0054(4)
N1 0.023(2) 0.030(2) 0.027(2) -0.0017(13) 0.0018(13) 0.0054(13)
N2 0.021(2) 0.028(2) 0.021(2) -0.0011(12) -0.0009(12) 0.0020(13)
C1 0.028(2) 0.022(2) 0.018(2) 0.000(2) 0.0032(14) 0.001(2)
C2 0.015(2) 0.043(2) 0.037(2) -0.003(2) -0.005(2) 0.005(2)
C3 0.022(2) 0.039(2) 0.026(2) 0.001(2) -0.0047(15) 0.006(2)
C4 0.023(2) 0.028(2) 0.023(2) -0.006(2) 0.003(2) 0.003(2)
C5 0.030(2) 0.027(2) 0.039(2) 0.002(2) 0.004(2) 0.001(2)
C6 0.032(2) 0.042(2) 0.029(2) -0.006(2) 0.009(2) 0.000(2)
C7 0.033(2) 0.032(2) 0.028(2) -0.010(2) 0.000(2) 0.006(2)
C8 0.028(2) 0.025(2) 0.032(2) -0.002(2) -0.004(2) -0.002(2)
C9 0.024(2) 0.030(2) 0.024(2) -0.002(2) 0.003(2) -0.001(2)
C10 0.023(2) 0.024(2) 0.019(2) 0.002(2) -0.0002(14) 0.005(2)
C11 0.030(2) 0.024(2) 0.025(2) 0.000(2) 0.002(2) 0.0024(15)
C12 0.041(2) 0.035(2) 0.043(3) -0.008(2) -0.002(2) 0.006(2)
C13 0.044(2) 0.044(2) 0.033(3) 0.000(2) 0.013(2) 0.020(2)
C14 0.042(2) 0.044(2) 0.023(2) 0.009(2) 0.003(2) 0.003(2)
C15 0.035(2) 0.028(2) 0.026(2) 0.000(2) -0.004(2) 0.000(2)

loop_
_atom_site_label
_atom_site_occupancy
_atom_site_fract_x
_atom_site_fract_y
_atom_site_fract_z
_atom_site_U_iso_or_equiv
_atom_site_thermal_displace_type
_atom_site_calc_flag
_atom_site_refinement_flags
_atom_site_type_symbol
S 1 0.26387(6) 0.04660(7) 0.12218(4) 0.0289(3) Uani d . S
N1 1 0.4765(2) 0.0952(2) 0.14460(13) 0.0266(7) Uani d . N
N2 1 0.4097(2) -0.0177(2) 0.23041(13) 0.0235(7) Uani d . N
C1 1 0.3828(2) 0.0405(3) 0.1654(2) 0.0229(8) Uani d . C
C2 1 0.5573(3) 0.0721(3) 0.1961(2) 0.0319(9) Uani d . C
H2 1 0.6290(3) 0.1002(3) 0.1938(2) 0.034(3) Uiso calc R H
C3 1 0.5158(3) 0.0036(3) 0.2492(2) 0.0290(8) Uani d . C
H3 1 0.5524(3) -0.0255(3) 0.2921(2) 0.034(3) Uiso calc R H
C4 1 0.4907(2) 0.1713(3) 0.0812(2) 0.0247(8) Uani d . C
C5 1 0.5670(3) 0.1426(3) 0.0283(2) 0.0321(9) Uani d . C
H5 1 0.6053(3) 0.0706(3) 0.0321(2) 0.034(3) Uiso calc R H
C6 1 0.5876(3) 0.2190(3) -0.0303(2) 0.0344(9) Uani d . C
H6 1 0.6404(3) 0.1997(3) -0.0668(2) 0.034(3) Uiso calc R H
C7 1 0.5318(3) 0.3225(3) -0.0357(2) 0.0314(9) Uani d . C
H7 1 0.5465(3) 0.3756(3) -0.0755(2) 0.034(3) Uiso calc R H
C8 1 0.4535(3) 0.3496(3) 0.0172(2) 0.0282(8) Uani d . C
H8 1 0.4137(3) 0.4205(3) 0.0128(2) 0.034(3) Uiso calc R H
C9 1 0.4335(3) 0.2743(3) 0.0757(2) 0.0258(8) Uani d . C
H9 1 0.3805(3) 0.2932(3) 0.1120(2) 0.034(3) Uiso calc R H
C10 1 0.3357(2) -0.0804(3) 0.2777(2) 0.0220(8) Uani d . C
C11 1 0.2738(2) -0.1700(3) 0.2497(2) 0.0263(8) Uani d . C
H11 1 0.2789(2) -0.1920(3) 0.1985(2) 0.034(3) Uiso calc R H
C12 1 0.2043(3) -0.2275(3) 0.2970(2) 0.0396(10) Uani d . C
H12 1 0.1598(3) -0.2885(3) 0.2780(2) 0.034(3) Uiso calc R H
C13 1 0.1985(3) -0.1975(3) 0.3719(2) 0.0402(10) Uani d . C
H13 1 0.1505(3) -0.2382(3) 0.4042(2) 0.034(3) Uiso calc R H
C14 1 0.2616(3) -0.1096(3) 0.3996(2) 0.0360(9) Uani d . C
H14 1 0.2584(3) -0.0896(3) 0.4513(2) 0.034(3) Uiso calc R H
C15 1 0.3302(3) -0.0496(3) 0.3523(2) 0.0299(8) Uani d . C
H15 1 0.3733(3) 0.0125(3) 0.3711(2) 0.034(3) Uiso calc R H

loop_
_atom_type_symbol
_atom_type_description
_atom_type_scat_dispersion_real
_atom_type_scat_dispersion_imag
_atom_type_scat_source
C C 0.0033 0.0016 'International Tables Vol C Tables 4.2.6.8 and 6.1.1.4'
H H 0.0000 0.0000 'International Tables Vol C Tables 4.2.6.8 and 6.1.1.4'
N N 0.0061 0.0033 'International Tables Vol C Tables 4.2.6.8 and 6.1.1.4'
S S 0.1246 0.1234 'International Tables Vol C Tables 4.2.6.8 and 6.1.1.4'

loop_
_geom_angle_atom_site_label_1
_geom_angle_atom_site_label_2
_geom_angle_atom_site_label_3
_geom_angle
_geom_angle_publ_flag
C1 N1 C2 110.6(3) y
C1 N1 C4 126.2(3) y
C2 N1 C4 123.1(3) y
C1 N2 C3 110.6(2) y
C1 N2 C10 125.2(2) y
C3 N2 C10 123.8(3) y
N1 C1 N2 103.8(2) y
N1 C1 S 127.5(2) y
N2 C1 S 128.6(2) y
C3 C2 N1 107.5(3) y
C2 C3 N2 107.5(3) y
C9 C4 C5 120.7(3) y
C9 C4 N1 120.5(3) y
C5 C4 N1 118.7(3) y
C6 C5 C4 119.7(3) n
C7 C6 C5 119.9(3) n
C6 C7 C8 119.9(3) n
C9 C8 C7 120.3(3) n
C8 C9 C4 119.5(3) n
C11 C10 C15 120.8(3) n
C11 C10 N2 121.0(3) n
C15 C10 N2 118.2(3) n
C10 C11 C12 119.0(3) n
C11 C12 C13 120.6(3) n
C14 C13 C12 120.1(3) n
C13 C14 C15 119.8(3) n
C14 C15 C10 119.7(3) n

loop_
_geom_bond_atom_site_label_1
_geom_bond_atom_site_label_2
_geom_bond_distance
_geom_bond_publ_flag
S C1 1.671(3) y
N1 C1 1.374(4) y
N1 C2 1.387(4) y
N1 C4 1.436(4) y
N2 C1 1.377(4) y
N2 C3 1.385(4) y
N2 C10 1.439(4) y
C2 C3 1.332(4) y
C4 C9 1.376(4) n
C4 C5 1.379(4) n
C5 C6 1.385(4) n
C6 C7 1.372(5) n
C7 C8 1.392(4) n
C8 C9 1.372(4) n
C10 C11 1.372(4) n
C10 C15 1.378(4) n
C11 C12 1.375(4) n
C12 C13 1.382(4) n
C13 C14 1.366(5) n
C14 C15 1.381(5) n

loop_
_geom_torsion_atom_site_label_1
_geom_torsion_atom_site_label_2
_geom_torsion_atom_site_label_3
_geom_torsion_atom_site_label_4
_geom_torsion
_geom_torsion_publ_flag
C2 N1 C1 N2 -0.9(3) n
C4 N1 C1 N2 -177.7(3) n
C2 N1 C1 S 178.0(2) n
C4 N1 C1 S 1.2(5) n
C3 N2 C1 N1 1.4(3) n
C10 N2 C1 N1 174.4(3) n
C3 N2 C1 S -177.5(2) n
C10 N2 C1 S -4.5(4) n
C1 N1 C2 C3 0.0(4) n
C4 N1 C2 C3 177.0(3) n
N1 C2 C3 N2 0.9(3) n
C1 N2 C3 C2 -1.5(3) n
C10 N2 C3 C2 -174.5(3) n
C1 N1 C4 C9 61.2(4) y
C2 N1 C4 C9 -115.2(3) y
C1 N1 C4 C5 -122.4(3) y
C2 N1 C4 C5 61.2(4) y
C9 C4 C5 C6 1.1(5) n
N1 C4 C5 C6 -175.3(3) n
C4 C5 C6 C7 -0.3(5) n
C5 C6 C7 C8 -0.9(5) n
C6 C7 C8 C9 1.4(5) n
C7 C8 C9 C4 -0.6(5) n
C5 C4 C9 C8 -0.7(5) n
N1 C4 C9 C8 175.7(3) n
C1 N2 C10 C11 56.9(4) y
C3 N2 C10 C11 -131.0(3) y
C1 N2 C10 C15 -124.3(3) y
C3 N2 C10 C15 47.7(4) y
C15 C10 C11 C12 1.3(5) n
N2 C10 C11 C12 179.9(3) n
C10 C11 C12 C13 -1.5(5) n
C11 C12 C13 C14 0.4(5) n
C12 C13 C14 C15 0.9(5) n
C13 C14 C15 C10 -1.1(5) n
C11 C10 C15 C14 0.0(5) n
N2 C10 C15 C14 -178.7(3) n

loop_
_cod_related_entry_id
_cod_related_entry_database
_cod_related_entry_code
1 ChemSpider 21137969
